data_4103186
loop_
_publ_author_name
'Jennifer K. Schnobrich'
'Olivier Lebel'
'Katie A. Cychosz'
'Anne Dailly'
'Antek G. Wong-Foy'
'Adam J. Matzger'

_publ_section_title
;
 Linker-Directed Vertex Desymmetrization for the Production of
 Coordination Polymers with High Porosity
;
_journal_name_full 'Journal of the American Chemical Society'
_journal_page_first 13941
_journal_page_last 13948
_journal_paper_doi 10.1021/ja107423k
_journal_volume 132
_journal_year 2010
_chemical_formula_moiety 'C14 H7 Cu O5'
_chemical_formula_sum 'C14 H7 Cu O5'
_chemical_formula_weight 318.74
_chemical_name_common UMCM-152
_chemical_name_systematic
; 
 ? 
;
_space_group_IT_number 160
_symmetry_cell_setting trigonal
_symmetry_Int_Tables_number 160
_symmetry_space_group_name_Hall 'R 3 -2"'
_symmetry_space_group_name_H-M 'R 3 m :H'
_atom_sites_solution_hydrogens geom
_atom_sites_solution_primary direct
_atom_sites_solution_secondary difmap
_audit_creation_method SHELXL-97
_cell_angle_alpha 90.00
_cell_angle_beta 90.00
_cell_angle_gamma 120.00
_cell_formula_units_Z 18
_cell_length_a 26.3043(11)
_cell_length_b 26.3043(11)
_cell_length_c 26.5885(19)
_cell_measurement_reflns_used 11560
_cell_measurement_temperature 293(2)
_cell_measurement_theta_max 50.31
_cell_measurement_theta_min 6.73
_cell_volume 15932.3(15)
_computing_cell_refinement FS-Process
_computing_data_collection 'CrystalClear (Version 2.0)'
_computing_data_reduction 'CrystalClear (Version 4.0) '
_computing_molecular_graphics 'CrystalStructure (Version 4.0)'
_computing_structure_refinement 'SHELXL-97 (Sheldrick, 1997)'
_computing_structure_solution 'SHELXS-97 (Sheldrick, 1990)'
_diffrn_ambient_temperature 293(2)
_diffrn_detector_area_resol_mean 10.0
_diffrn_measured_fraction_theta_full 0.995
_diffrn_measured_fraction_theta_max 0.995
_diffrn_measurement_device_type 'Rigaku R-AXIS RAPID imaging plate'
_diffrn_measurement_method \w
_diffrn_radiation_monochromator graphite
_diffrn_radiation_source 'fine-focus sealed tube'
_diffrn_radiation_type CuK\a
_diffrn_radiation_wavelength 1.54187
_diffrn_reflns_av_R_equivalents 0.0759
_diffrn_reflns_av_sigmaI/netI 0.0719
_diffrn_reflns_limit_h_max 19
_diffrn_reflns_limit_h_min -25
_diffrn_reflns_limit_k_max 26
_diffrn_reflns_limit_k_min -20
_diffrn_reflns_limit_l_max 21
_diffrn_reflns_limit_l_min -26
_diffrn_reflns_number 13674
_diffrn_reflns_theta_full 50.33
_diffrn_reflns_theta_max 50.33
_diffrn_reflns_theta_min 6.73
_diffrn_standards_number 0
_exptl_absorpt_coefficient_mu 0.932
_exptl_absorpt_correction_T_max 0.9376
_exptl_absorpt_correction_T_min 0.8963
_exptl_absorpt_correction_type empirical
_exptl_absorpt_process_details
; 
  
  Higashi, T. (1995). Program for Absorption Correction.
  Rigaku Corporation, Tokyo, Japan.

;
_exptl_crystal_colour colorless
_exptl_crystal_density_diffrn 0.598
_exptl_crystal_density_method 'not measured'
_exptl_crystal_description prism
_exptl_crystal_F_000 2880
_exptl_crystal_size_max 0.12
_exptl_crystal_size_mid 0.09
_exptl_crystal_size_min 0.07
_platon_squeeze_details
;
;
_refine_diff_density_max 0.383
_refine_diff_density_min -0.503
_refine_diff_density_rms 0.045
_refine_ls_abs_structure_details 'Flack H D (1983), Acta Cryst. A39, 876-881'
_refine_ls_abs_structure_Flack 0.09(5)
_refine_ls_extinction_method none
_refine_ls_goodness_of_fit_ref 1.053
_refine_ls_hydrogen_treatment riding
_refine_ls_matrix_type full
_refine_ls_number_parameters 193
_refine_ls_number_reflns 3479
_refine_ls_number_restraints 1
_refine_ls_restrained_S_all 1.053
_refine_ls_R_factor_all 0.0681
_refine_ls_R_factor_gt 0.0555
_refine_ls_shift/su_max 0.000
_refine_ls_shift/su_mean 0.000
_refine_ls_structure_factor_coef Fsqd
_refine_ls_weighting_details 'calc w=1/[\s^2^(Fo^2^)+(0.0908P)^2^+0.0000P] where P=(Fo^2^+2Fc^2^)/3'
_refine_ls_weighting_scheme calc
_refine_ls_wR_factor_gt 0.1404
_refine_ls_wR_factor_ref 0.1555
_reflns_number_gt 2823
_reflns_number_total 3479
_reflns_threshold_expression >2sigma(I)
_cod_data_source_file ja107423k_si_001_2.cif
_cod_data_source_block UMCM-152
_cod_original_sg_symbol_H-M 'R 3 m:H'
_cod_database_code 4103186

loop_
_symmetry_equiv_pos_as_xyz
'x, y, z'
'-y, x-y, z'
'-x+y, -x, z'
'-x+y, y, z'
'x, x-y, z'
'-y, -x, z'
'x+2/3, y+1/3, z+1/3'
'-y+2/3, x-y+1/3, z+1/3'
'-x+y+2/3, -x+1/3, z+1/3'
'-x+y+2/3, y+1/3, z+1/3'
'x+2/3, x-y+1/3, z+1/3'
'-y+2/3, -x+1/3, z+1/3'
'x+1/3, y+2/3, z+2/3'
'-y+1/3, x-y+2/3, z+2/3'
'-x+y+1/3, -x+2/3, z+2/3'
'-x+y+1/3, y+2/3, z+2/3'
'x+1/3, x-y+2/3, z+2/3'
'-y+1/3, -x+2/3, z+2/3'

loop_
_atom_site_label
_atom_site_type_symbol
_atom_site_fract_x
_atom_site_fract_y
_atom_site_fract_z
_atom_site_U_iso_or_equiv
_atom_site_adp_type
_atom_site_occupancy
_atom_site_symmetry_multiplicity
_atom_site_calc_flag
_atom_site_refinement_flags
Cu1 Cu 0.39833(5) 0.19917(2) 0.29450(5) 0.0573(5) Uani 1 2 d S
Cu2 Cu 0.45908(5) 0.22954(3) 0.37776(5) 0.0586(5) Uani 1 2 d S
O10 O 0.3514(2) 0.2266(2) 0.3253(2) 0.0759(16) Uani 1 1 d .
O11 O 0.5146(4) 0.25730(18) 0.4439(3) 0.116(3) Uani 1 2 d S
O12 O 0.3469(4) 0.1734(2) 0.2215(4) 0.162(4) Uani 1 2 d S
O13 O 0.5063(2) 0.3045(2) 0.3447(2) 0.0729(16) Uani 1 1 d .
O15 O 0.45304(19) 0.27930(18) 0.27302(17) 0.0700(14) Uani 1 1 d .
O24 O 0.40383(19) 0.25391(18) 0.39748(18) 0.0744(14) Uani 1 1 d .
C3 C 0.2808(3) 0.3426(3) 0.0553(4) 0.083(3) Uani 1 1 d .
C4 C 0.3499(4) 0.3721(4) 0.1207(4) 0.129(4) Uani 1 1 d .
H4 H 0.3585 0.3666 0.1535 0.154 Uiso 1 1 calc R
C5 C 0.2941(4) 0.3368(4) 0.1045(4) 0.120(3) Uani 1 1 d .
H5 H 0.2656 0.3095 0.1259 0.144 Uiso 1 1 calc R
C6 C 0.3960(4) 0.4162(3) 0.0924(4) 0.099(3) Uani 1 1 d .
C7 C 0.3789(4) 0.4220(4) 0.0472(5) 0.152(5) Uani 1 1 d .
H7 H 0.4059 0.4521 0.0267 0.182 Uiso 1 1 calc R
C8 C 0.3216(4) 0.3848(4) 0.0279(4) 0.115(3) Uani 1 1 d .
H8 H 0.3129 0.3905 -0.0048 0.138 Uiso 1 1 calc R
C9 C 0.3616(3) 0.2482(3) 0.3674(4) 0.069(2) Uani 1 1 d .
C14 C 0.4959(3) 0.3149(3) 0.3007(3) 0.063(2) Uani 1 1 d .
C16 C 0.4904(2) 0.5096(2) 0.0954(4) 0.099(4) Uani 1 2 d S
H16 H 0.4766 0.5234 0.0696 0.119 Uiso 1 2 calc SR
C17 C 0.4549(3) 0.4556(3) 0.1126(3) 0.083(2) Uani 1 1 d .
C18 C 0.4767(3) 0.4343(3) 0.1495(3) 0.100(3) Uani 1 1 d .
H18 H 0.4530 0.3959 0.1606 0.120 Uiso 1 1 calc R
C19 C 0.5325(2) 0.4675(2) 0.1710(5) 0.100(4) Uani 1 2 d S
C20 C 0.5533(2) 0.4467(2) 0.2144(4) 0.083(4) Uani 1 2 d S
C21 C 0.58964(18) 0.41036(18) 0.2999(4) 0.078(3) Uani 1 2 d S
H21 H 0.6012 0.3988 0.3287 0.093 Uiso 1 2 calc SR
C22 C 0.5334(3) 0.3735(3) 0.2757(3) 0.073(2) Uani 1 1 d .
C23 C 0.5170(3) 0.3930(3) 0.2359(3) 0.074(2) Uani 1 1 d .
H23 H 0.4798 0.3694 0.2223 0.089 Uiso 1 1 calc R

loop_
_atom_site_aniso_label
_atom_site_aniso_U_11
_atom_site_aniso_U_22
_atom_site_aniso_U_33
_atom_site_aniso_U_23
_atom_site_aniso_U_13
_atom_site_aniso_U_12
Cu1 0.0361(8) 0.0355(6) 0.1006(10) 0.0000(4) -0.0001(7) 0.0181(4)
Cu2 0.0357(7) 0.0381(6) 0.1013(11) -0.0012(4) -0.0024(7) 0.0178(4)
O10 0.076(4) 0.092(4) 0.081(4) -0.005(3) -0.003(3) 0.058(3)
O11 0.126(7) 0.102(4) 0.130(7) -0.012(3) -0.023(5) 0.063(3)
O12 0.151(8) 0.155(6) 0.178(10) -0.025(4) -0.049(8) 0.076(4)
O13 0.053(3) 0.047(3) 0.111(5) -0.006(3) -0.019(3) 0.019(2)
O15 0.050(3) 0.041(3) 0.096(4) 0.007(3) -0.015(3) 0.005(3)
O24 0.051(3) 0.052(3) 0.120(4) -0.017(3) 0.000(3) 0.025(3)
C3 0.028(5) 0.065(5) 0.135(8) 0.005(5) -0.018(5) 0.008(4)
C4 0.083(7) 0.098(7) 0.140(9) 0.026(7) -0.037(6) -0.002(6)
C5 0.053(6) 0.086(7) 0.162(9) 0.025(6) -0.035(6) -0.009(5)
C6 0.060(6) 0.062(5) 0.129(8) 0.027(5) -0.022(6) -0.004(5)
C7 0.091(8) 0.109(8) 0.167(10) 0.046(7) -0.057(7) -0.015(6)
C8 0.059(6) 0.101(7) 0.145(8) 0.023(6) -0.047(6) 0.009(6)
C9 0.023(4) 0.068(5) 0.119(8) 0.028(5) 0.019(5) 0.024(4)
C14 0.022(4) 0.031(4) 0.114(7) -0.007(5) 0.017(4) -0.002(4)
C16 0.083(6) 0.083(6) 0.096(8) 0.036(4) -0.036(4) 0.016(8)
C17 0.040(5) 0.076(5) 0.102(6) 0.045(5) 0.002(4) 0.007(4)
C18 0.057(5) 0.056(5) 0.148(8) 0.010(5) -0.016(5) -0.002(4)
C19 0.051(5) 0.051(5) 0.158(12) 0.025(4) -0.025(4) -0.005(6)
C20 0.048(5) 0.048(5) 0.119(10) 0.033(4) -0.033(4) -0.001(6)
C21 0.071(6) 0.071(6) 0.119(9) 0.002(3) -0.002(3) 0.055(7)
C22 0.037(4) 0.051(5) 0.134(7) -0.019(5) -0.003(5) 0.023(4)
C23 0.049(4) 0.058(5) 0.117(6) 0.015(5) -0.011(5) 0.028(4)

loop_
_atom_type_symbol
_atom_type_description
_atom_type_scat_dispersion_real
_atom_type_scat_dispersion_imag
_atom_type_scat_source
C C 0.0181 0.0091 'International Tables Vol C Tables 4.2.6.8 and 6.1.1.4'
H H 0.0000 0.0000 'International Tables Vol C Tables 4.2.6.8 and 6.1.1.4'
Cu Cu -1.9646 0.5888 'International Tables Vol C Tables 4.2.6.8 and 6.1.1.4'
O O 0.0492 0.0322 'International Tables Vol C Tables 4.2.6.8 and 6.1.1.4'

loop_
_geom_angle_atom_site_label_1
_geom_angle_atom_site_label_2
_geom_angle_atom_site_label_3
_geom_angle
_geom_angle_site_symmetry_1
_geom_angle_site_symmetry_3
O10 Cu1 O10 89.7(3) . 5
O10 Cu1 O15 89.10(19) . .
O10 Cu1 O15 171.0(2) 5 .
O10 Cu1 O15 171.0(2) . 5
O10 Cu1 O15 89.10(19) 5 5
O15 Cu1 O15 90.7(3) . 5
O10 Cu1 O12 94.4(2) . .
O10 Cu1 O12 94.4(2) 5 .
O15 Cu1 O12 94.6(2) . .
O15 Cu1 O12 94.6(2) 5 .
O10 Cu1 Cu2 86.19(17) . .
O10 Cu1 Cu2 86.19(17) 5 .
O15 Cu1 Cu2 84.81(14) . .
O15 Cu1 Cu2 84.81(14) 5 .
O12 Cu1 Cu2 179.1(3) . .
O24 Cu2 O24 90.2(2) . 5
O24 Cu2 O13 89.49(18) . .
O24 Cu2 O13 168.1(2) 5 .
O24 Cu2 O13 168.1(2) . 5
O24 Cu2 O13 89.49(18) 5 5
O13 Cu2 O13 88.4(3) . 5
O24 Cu2 O11 99.2(2) . .
O24 Cu2 O11 99.2(2) 5 .
O13 Cu2 O11 92.6(2) . .
O13 Cu2 O11 92.6(2) 5 .
O24 Cu2 Cu1 83.38(15) . .
O24 Cu2 Cu1 83.38(15) 5 .
O13 Cu2 Cu1 84.78(17) . .
O13 Cu2 Cu1 84.78(17) 5 .
O11 Cu2 Cu1 176.3(2) . .
C9 O10 Cu1 122.5(5) . .
C14 O13 Cu2 122.9(5) . .
C14 O15 Cu1 121.8(5) . .
C9 O24 Cu2 122.0(5) . .
C8 C3 C5 118.1(8) . .
C8 C3 C9 119.9(9) . 15_554
C5 C3 C9 121.8(8) . 15_554
C5 C4 C6 125.9(9) . .
C5 C4 H4 117.0 . .
C6 C4 H4 117.0 . .
C4 C5 C3 118.2(9) . .
C4 C5 H5 120.9 . .
C3 C5 H5 120.9 . .
C7 C6 C4 112.3(8) . .
C7 C6 C17 123.6(8) . .
C4 C6 C17 123.8(8) . .
C6 C7 C8 123.8(9) . .
C6 C7 H7 118.1 . .
C8 C7 H7 118.1 . .
C3 C8 C7 121.3(9) . .
C3 C8 H8 119.3 . .
C7 C8 H8 119.3 . .
O10 C9 O24 125.9(7) . .
O10 C9 C3 119.7(8) . 8
O24 C9 C3 114.5(9) . 8
O13 C14 O15 125.6(7) . .
O13 C14 C22 121.8(7) . .
O15 C14 C22 112.6(8) . .
C17 C16 C17 124.3(10) 6_665 .
C17 C16 H16 117.8 6_665 .
C17 C16 H16 117.8 . .
C16 C17 C18 117.6(7) . .
C16 C17 C6 123.8(7) . .
C18 C17 C6 118.4(7) . .
C17 C18 C19 123.4(7) . .
C17 C18 H18 118.3 . .
C19 C18 H18 118.3 . .
C18 C19 C18 113.5(10) . 6_665
C18 C19 C20 123.2(5) . .
C18 C19 C20 123.2(5) 6_665 .
C23 C20 C23 119.1(9) . 6_665
C23 C20 C19 120.3(5) . .
C23 C20 C19 120.3(5) 6_665 .
C22 C21 C22 115.1(9) 6_665 .
C22 C21 H21 122.4 6_665 .
C22 C21 H21 122.4 . .
C23 C22 C21 120.7(7) . .
C23 C22 C14 124.6(7) . .
C21 C22 C14 114.6(7) . .
C22 C23 C20 122.1(7) . .
C22 C23 H23 118.9 . .
C20 C23 H23 118.9 . .

loop_
_geom_bond_atom_site_label_1
_geom_bond_atom_site_label_2
_geom_bond_distance
_geom_bond_site_symmetry_2
Cu1 O10 1.899(5) .
Cu1 O10 1.899(5) 5
Cu1 O15 1.951(4) .
Cu1 O15 1.951(4) 5
Cu1 O12 2.267(10) .
Cu1 Cu2 2.6107(17) .
Cu2 O24 1.931(4) .
Cu2 O24 1.931(4) 5
Cu2 O13 1.939(5) .
Cu2 O13 1.939(5) 5
Cu2 O11 2.166(8) .
O10 C9 1.225(10) .
O13 C14 1.262(9) .
O15 C14 1.278(8) .
O24 C9 1.315(8) .
C3 C8 1.314(10) .
C3 C5 1.384(11) .
C3 C9 1.506(10) 15_554
C4 C5 1.355(10) .
C4 C6 1.406(10) .
C4 H4 0.9300 .
C5 H5 0.9300 .
C6 C7 1.319(11) .
C6 C17 1.469(10) .
C7 C8 1.419(11) .
C7 H7 0.9300 .
C8 H8 0.9300 .
C9 C3 1.507(10) 8
C14 C22 1.505(9) .
C16 C17 1.331(8) 6_665
C16 C17 1.331(8) .
C16 H16 0.9300 .
C17 C18 1.389(9) .
C18 C19 1.401(10) .
C18 H18 0.9300 .
C19 C18 1.401(10) 6_665
C19 C20 1.492(14) .
C20 C23 1.373(8) .
C20 C23 1.373(8) 6_665
C21 C22 1.451(8) 6_665
C21 C22 1.451(8) .
C21 H21 0.9300 .
C22 C23 1.340(9) .
C23 H23 0.9300 .

loop_
_geom_torsion_atom_site_label_1
_geom_torsion_atom_site_label_2
_geom_torsion_atom_site_label_3
_geom_torsion_atom_site_label_4
_geom_torsion
_geom_torsion_site_symmetry_1
_geom_torsion_site_symmetry_4
O10 Cu1 Cu2 O24 -0.52(19) . .
O10 Cu1 Cu2 O24 -90.4(2) 5 .
O15 Cu1 Cu2 O24 88.92(15) . .
O15 Cu1 Cu2 O24 -179.9(2) 5 .
O12 Cu1 Cu2 O24 134.5(15) . .
O10 Cu1 Cu2 O24 90.4(2) . 5
O10 Cu1 Cu2 O24 0.52(19) 5 5
O15 Cu1 Cu2 O24 179.9(2) . 5
O15 Cu1 Cu2 O24 -88.92(15) 5 5
O12 Cu1 Cu2 O24 -134.5(14) . 5
O10 Cu1 Cu2 O13 -90.61(18) . .
O10 Cu1 Cu2 O13 179.5(2) 5 .
O15 Cu1 Cu2 O13 -1.17(18) . .
O15 Cu1 Cu2 O13 90.0(2) 5 .
O12 Cu1 Cu2 O13 44.4(14) . .
O10 Cu1 Cu2 O13 -179.5(2) . 5
O10 Cu1 Cu2 O13 90.61(18) 5 5
O15 Cu1 Cu2 O13 -90.0(2) . 5
O15 Cu1 Cu2 O13 1.17(18) 5 5
O12 Cu1 Cu2 O13 -44.4(15) . 5
O10 Cu1 Cu2 O11 -135.04(17) . .
O10 Cu1 Cu2 O11 135.05(17) 5 .
O15 Cu1 Cu2 O11 -45.60(15) . .
O15 Cu1 Cu2 O11 45.60(15) 5 .
O12 Cu1 Cu2 O11 0.0(14) . .
O10 Cu1 O10 C9 87.7(6) 5 .
O15 Cu1 O10 C9 -83.3(6) . .
O15 Cu1 O10 C9 5.6(18) 5 .
O12 Cu1 O10 C9 -177.8(6) . .
Cu2 Cu1 O10 C9 1.5(6) . .
O24 Cu2 O13 C14 -83.4(5) . .
O24 Cu2 O13 C14 5.0(13) 5 .
O13 Cu2 O13 C14 84.9(5) 5 .
O11 Cu2 O13 C14 177.4(5) . .
Cu1 Cu2 O13 C14 0.0(5) . .
O10 Cu1 O15 C14 89.0(5) . .
O10 Cu1 O15 C14 6.8(16) 5 .
O15 Cu1 O15 C14 -82.0(5) 5 .
O12 Cu1 O15 C14 -176.6(5) . .
Cu2 Cu1 O15 C14 2.7(5) . .
O24 Cu2 O24 C9 -83.6(5) 5 .
O13 Cu2 O24 C9 84.5(5) . .
O13 Cu2 O24 C9 4.8(12) 5 .
O11 Cu2 O24 C9 177.0(5) . .
Cu1 Cu2 O24 C9 -0.3(4) . .
C6 C4 C5 C3 2.3(15) . .
C8 C3 C5 C4 -5.0(14) . .
C9 C3 C5 C4 179.8(7) 15_554 .
C5 C4 C6 C7 2.4(16) . .
C5 C4 C6 C17 176.3(9) . .
C4 C6 C7 C8 -4.6(16) . .
C17 C6 C7 C8 -178.5(8) . .
C5 C3 C8 C7 3.0(14) . .
C9 C3 C8 C7 178.3(8) 15_554 .
C6 C7 C8 C3 2.2(17) . .
Cu1 O10 C9 O24 -2.3(10) . .
Cu1 O10 C9 C3 177.3(4) . 8
Cu2 O24 C9 O10 1.6(10) . .
Cu2 O24 C9 C3 -178.0(4) . 8
Cu2 O13 C14 O15 2.2(10) . .
Cu2 O13 C14 C22 -179.7(4) . .
Cu1 O15 C14 O13 -3.8(9) . .
Cu1 O15 C14 C22 178.0(4) . .
C17 C16 C17 C18 -2.8(18) 6_665 .
C17 C16 C17 C6 -178.3(8) 6_665 .
C7 C6 C17 C16 21.0(16) . .
C4 C6 C17 C16 -152.2(10) . .
C7 C6 C17 C18 -154.5(10) . .
C4 C6 C17 C18 32.3(13) . .
C16 C17 C18 C19 3.3(14) . .
C6 C17 C18 C19 179.0(9) . .
C17 C18 C19 C18 -3.6(17) . 6_665
C17 C18 C19 C20 173.3(10) . .
C18 C19 C20 C23 -1.1(17) . .
C18 C19 C20 C23 175.5(10) 6_665 .
C18 C19 C20 C23 -175.6(10) . 6_665
C18 C19 C20 C23 1.1(17) 6_665 6_665
C22 C21 C22 C23 -3.7(12) 6_665 .
C22 C21 C22 C14 179.2(4) 6_665 .
O13 C14 C22 C23 -161.4(7) . .
O15 C14 C22 C23 16.8(9) . .
O13 C14 C22 C21 15.5(9) . .
O15 C14 C22 C21 -166.2(6) . .
C21 C22 C23 C20 3.8(12) . .
C14 C22 C23 C20 -179.4(8) . .
C23 C20 C23 C22 -3.5(15) 6_665 .
C19 C20 C23 C22 -178.0(10) . .

loop_
_platon_squeeze_void_nr
_platon_squeeze_void_average_x
_platon_squeeze_void_average_y
_platon_squeeze_void_average_z
_platon_squeeze_void_volume
_platon_squeeze_void_count_electrons
_platon_squeeze_void_content
1 -0.002 -0.007 -0.002 19946 3371 ' '
